data_7044432
loop_
_publ_author_name
'Otero, Antonio'
'Juan, Fernandez-Baeza'
'S\'ANCHEZ-BARBA MERLO, LUIS FERNANDO'
'Sobrino Ram\'irez, Sonia'
'Garc\'es Osado, Andr\'es'
'Lara, Agustin'
'Rodr\'iguez, Ana Mar\'ia'

_publ_section_title
;
 Mono- and Binuclear Chiral N,N,O-Scorpionate Zinc Alkyls as Efficient
 Initiators for the ROP of rac-Lactide.
;
_journal_name_full 'Dalton Trans.'
_journal_paper_doi 10.1039/C7DT03045B
_journal_year 2017
_chemical_formula_moiety 'C22 H31 N5 O Zn'
_chemical_formula_sum 'C22 H31 N5 O Zn'
_chemical_formula_weight 446.89
_chemical_name_systematic
;
 ?
;
_space_group_crystal_system monoclinic
_space_group_IT_number 14
_space_group_name_Hall '-P 2ybc'
_space_group_name_H-M_alt 'P 1 21/c 1'
_symmetry_space_group_name_Hall '-P 2ybc'
_symmetry_space_group_name_H-M 'P 1 21/c 1'
_atom_sites_solution_hydrogens geom
_audit_creation_method SHELXL-2013
_audit_update_record
;
2017-07-18 deposited with the CCDC.
2017-10-06 downloaded from the CCDC.
;
_cell_angle_alpha 90
_cell_angle_beta 92.045(4)
_cell_angle_gamma 90
_cell_formula_units_Z 4
_cell_length_a 12.951(3)
_cell_length_b 16.222(4)
_cell_length_c 10.789(3)
_cell_measurement_reflns_used 703
_cell_measurement_temperature 240(2)
_cell_measurement_theta_max 15.738
_cell_measurement_theta_min 2.268
_cell_volume 2265.2(10)
_computing_cell_refinement 'Bruker SAINT V8.37 (Bruker AXS Inc. 2016)'
_computing_data_collection 'Bruker APEX'
_computing_data_reduction 'Bruker SAINT V8.37 (Bruker AXS Inc. 2016)'
_computing_molecular_graphics 'WINGX v2014.1 (Farrugia, 2012)'
_computing_publication_material 'WINGX v2014.1 (Farrugia, 2012)'
_computing_structure_refinement 'SHELXL-2013 (Sheldrick, 2013)'
_computing_structure_solution 'SHELXS-2013 (Sheldrick, 2013)'
_diffrn_ambient_temperature 240(2)
_diffrn_measured_fraction_theta_full 0.970
_diffrn_measured_fraction_theta_max 0.998
_diffrn_measurement_device_type 'CCD area detector, APEX'
_diffrn_measurement_method 'omega scans'
_diffrn_radiation_type MoK\a
_diffrn_radiation_wavelength 0.71073
_diffrn_reflns_av_R_equivalents 0.1269
_diffrn_reflns_av_unetI/netI 0.1336
_diffrn_reflns_Laue_measured_fraction_full 0.970
_diffrn_reflns_Laue_measured_fraction_max 0.998
_diffrn_reflns_limit_h_max 15
_diffrn_reflns_limit_h_min -15
_diffrn_reflns_limit_k_max 19
_diffrn_reflns_limit_k_min -14
_diffrn_reflns_limit_l_max 12
_diffrn_reflns_limit_l_min -12
_diffrn_reflns_number 13960
_diffrn_reflns_point_group_measured_fraction_full 0.970
_diffrn_reflns_point_group_measured_fraction_max 0.998
_diffrn_reflns_theta_full 25.242
_diffrn_reflns_theta_max 24.998
_diffrn_reflns_theta_min 2.013
_exptl_absorpt_coefficient_mu 1.106
_exptl_absorpt_correction_T_max 0.746
_exptl_absorpt_correction_T_min 0.598
_exptl_absorpt_correction_type multi-scan
_exptl_absorpt_process_details SADABS
_exptl_crystal_colour colorless
_exptl_crystal_density_diffrn 1.310
_exptl_crystal_description prism
_exptl_crystal_F_000 944
_exptl_crystal_size_max 0.210
_exptl_crystal_size_mid 0.150
_exptl_crystal_size_min 0.090
_refine_diff_density_max 0.339
_refine_diff_density_min -0.345
_refine_diff_density_rms 0.071
_refine_ls_extinction_method none
_refine_ls_goodness_of_fit_ref 0.959
_refine_ls_hydrogen_treatment constr
_refine_ls_matrix_type full
_refine_ls_number_parameters 262
_refine_ls_number_reflns 3981
_refine_ls_number_restraints 0
_refine_ls_restrained_S_all 0.959
_refine_ls_R_factor_all 0.1534
_refine_ls_R_factor_gt 0.0583
_refine_ls_shift/su_max 0.000
_refine_ls_shift/su_mean 0.000
_refine_ls_structure_factor_coef Fsqd
_refine_ls_weighting_details 'w=1/[\s^2^(Fo^2^)+(0.0638P)^2^] where P=(Fo^2^+2Fc^2^)/3'
_refine_ls_weighting_scheme calc
_refine_ls_wR_factor_gt 0.1201
_refine_ls_wR_factor_ref 0.1566
_reflns_Friedel_coverage 0.000
_reflns_number_gt 1872
_reflns_number_total 3981
_reflns_threshold_expression 'I > 2\s(I)'
_cod_data_source_file c7dt03045b2.cif
_cod_data_source_block 5
_cod_original_cell_volume 2265.1(10)
_cod_database_code 7044432
_shelx_space_group_comment
;
The symmetry employed for this shelxl refinement is uniquely defined
by the following loop, which should always be used as a source of
symmetry information in preference to the above space-group names.
They are only intended as comments.
;
_shelx_estimated_absorpt_t_min 0.801
_shelx_estimated_absorpt_t_max 0.907
_shelxl_version_number 2013-4

loop_
_space_group_symop_operation_xyz
'x, y, z'
'-x, y+1/2, -z+1/2'
'-x, -y, -z'
'x, -y-1/2, z-1/2'

loop_
_atom_site_label
_atom_site_type_symbol
_atom_site_fract_x
_atom_site_fract_y
_atom_site_fract_z
_atom_site_U_iso_or_equiv
_atom_site_adp_type
_atom_site_occupancy
_atom_site_site_symmetry_order
_atom_site_calc_flag
_atom_site_refinement_flags_posn
_atom_site_refinement_flags_adp
Zn1 Zn 0.80858(5) 0.08934(5) 0.28981(6) 0.0528(3) Uani 1 1 d . .
N1 N 0.9246(3) 0.1127(3) 0.4277(4) 0.0465(13) Uani 1 1 d . .
N2 N 0.8892(3) 0.1504(3) 0.5318(4) 0.0394(11) Uani 1 1 d . .
N3 N 0.7202(3) 0.0415(3) 0.4342(4) 0.0410(12) Uani 1 1 d . .
N4 N 0.7220(3) 0.0893(3) 0.5392(4) 0.0353(10) Uani 1 1 d . .
N5 N 0.3160(4) 0.3181(5) 0.5013(6) 0.098(2) Uani 1 1 d . .
O1 O 0.7520(3) 0.1971(2) 0.3148(3) 0.0474(10) Uani 1 1 d . .
C1 C 0.9665(4) 0.1612(4) 0.6182(5) 0.0472(15) Uani 1 1 d . .
C2 C 1.0534(4) 0.1326(4) 0.5653(6) 0.0539(17) Uani 1 1 d . .
H2 H 1.1197 0.1327 0.6013 0.065 Uiso 1 1 calc R U
C3 C 1.0254(4) 0.1036(4) 0.4493(5) 0.0473(16) Uani 1 1 d . .
C4 C 0.9519(5) 0.1973(5) 0.7425(6) 0.078(2) Uani 1 1 d . .
H4A H 0.8806 0.2116 0.7507 0.116 Uiso 1 1 calc R U
H4B H 0.9938 0.2458 0.7523 0.116 Uiso 1 1 calc R U
H4C H 0.9719 0.1578 0.8052 0.116 Uiso 1 1 calc R U
C5 C 1.0895(4) 0.0634(4) 0.3535(5) 0.0632(19) Uani 1 1 d . .
H5A H 1.0469 0.0512 0.2812 0.095 Uiso 1 1 calc R U
H5B H 1.1186 0.0132 0.3865 0.095 Uiso 1 1 calc R U
H5C H 1.1442 0.1000 0.3315 0.095 Uiso 1 1 calc R U
C6 C 0.6621(4) 0.0570(4) 0.6269(5) 0.0435(15) Uani 1 1 d . .
C7 C 0.6199(4) -0.0131(4) 0.5762(5) 0.0501(16) Uani 1 1 d . .
H7 H 0.5743 -0.0487 0.6138 0.060 Uiso 1 1 calc R U
C8 C 0.6582(4) -0.0212(4) 0.4576(6) 0.0472(15) Uani 1 1 d . .
C9 C 0.6495(4) 0.0977(4) 0.7489(5) 0.0575(17) Uani 1 1 d . .
H9A H 0.6904 0.1470 0.7531 0.086 Uiso 1 1 calc R U
H9B H 0.6718 0.0608 0.8141 0.086 Uiso 1 1 calc R U
H9C H 0.5781 0.1114 0.7583 0.086 Uiso 1 1 calc R U
C10 C 0.6367(4) -0.0859(4) 0.3631(5) 0.0626(18) Uani 1 1 d . .
H10A H 0.6741 -0.0740 0.2900 0.094 Uiso 1 1 calc R U
H10B H 0.5640 -0.0872 0.3424 0.094 Uiso 1 1 calc R U
H10C H 0.6580 -0.1386 0.3957 0.094 Uiso 1 1 calc R U
C11 C 0.7785(4) 0.1664(3) 0.5393(5) 0.0371(14) Uani 1 1 d . .
H11 H 0.7675 0.1938 0.6186 0.045 Uiso 1 1 calc R U
C12 C 0.7387(4) 0.2247(4) 0.4348(5) 0.0414(15) Uani 1 1 d . .
H12 H 0.7792 0.2755 0.4437 0.050 Uiso 1 1 calc R U
C13 C 0.6273(4) 0.2485(4) 0.4573(5) 0.0393(14) Uani 1 1 d . .
C14 C 0.5997(5) 0.3046(5) 0.5430(6) 0.070(2) Uani 1 1 d . .
H14 H 0.6513 0.3282 0.5936 0.084 Uiso 1 1 calc R U
C15 C 0.4994(5) 0.3282(5) 0.5589(6) 0.076(2) Uani 1 1 d . .
H15 H 0.4850 0.3670 0.6193 0.092 Uiso 1 1 calc R U
C16 C 0.4190(5) 0.2952(5) 0.4863(6) 0.0610(18) Uani 1 1 d . .
C17 C 0.4468(5) 0.2386(4) 0.3987(6) 0.0639(19) Uani 1 1 d . .
H17 H 0.3956 0.2150 0.3476 0.077 Uiso 1 1 calc R U
C18 C 0.5487(4) 0.2155(4) 0.3843(5) 0.0497(16) Uani 1 1 d . .
H18 H 0.5641 0.1769 0.3240 0.060 Uiso 1 1 calc R U
C19 C 0.2909(6) 0.3760(7) 0.5919(7) 0.137(4) Uani 1 1 d . .
H19A H 0.2176 0.3847 0.5895 0.206 Uiso 1 1 calc R U
H19B H 0.3254 0.4271 0.5760 0.206 Uiso 1 1 calc R U
H19C H 0.3127 0.3557 0.6723 0.206 Uiso 1 1 calc R U
C20 C 0.2375(5) 0.2855(5) 0.4201(7) 0.097(3) Uani 1 1 d . .
H20A H 0.1717 0.3075 0.4416 0.145 Uiso 1 1 calc R U
H20B H 0.2363 0.2265 0.4276 0.145 Uiso 1 1 calc R U
H20C H 0.2515 0.3003 0.3362 0.145 Uiso 1 1 calc R U
C21 C 0.8373(6) 0.0260(5) 0.1414(6) 0.088(2) Uani 1 1 d . .
H21A H 0.8776 -0.0219 0.1671 0.106 Uiso 1 1 calc R U
H21B H 0.7719 0.0059 0.1068 0.106 Uiso 1 1 calc R U
C22 C 0.8909(8) 0.0664(6) 0.0428(7) 0.142(4) Uani 1 1 d . .
H22A H 0.9003 0.0282 -0.0238 0.212 Uiso 1 1 calc R U
H22B H 0.9572 0.0853 0.0740 0.212 Uiso 1 1 calc R U
H22C H 0.8510 0.1126 0.0129 0.212 Uiso 1 1 calc R U

loop_
_atom_site_aniso_label
_atom_site_aniso_U_11
_atom_site_aniso_U_22
_atom_site_aniso_U_33
_atom_site_aniso_U_23
_atom_site_aniso_U_13
_atom_site_aniso_U_12
Zn1 0.0562(5) 0.0614(6) 0.0411(4) -0.0053(4) 0.0032(3) 0.0069(4)
N1 0.045(3) 0.051(4) 0.044(3) -0.006(2) 0.006(2) 0.004(2)
N2 0.036(3) 0.038(3) 0.043(3) -0.001(2) -0.004(2) 0.001(2)
N3 0.049(3) 0.037(3) 0.038(3) -0.006(2) 0.002(2) 0.001(3)
N4 0.037(2) 0.037(3) 0.032(2) -0.004(2) -0.0012(19) 0.000(2)
N5 0.050(4) 0.127(7) 0.116(6) -0.028(5) -0.005(4) 0.034(4)
O1 0.051(2) 0.053(3) 0.038(2) 0.005(2) 0.0027(17) 0.011(2)
C1 0.039(3) 0.050(4) 0.053(4) -0.003(3) -0.001(3) 0.001(3)
C2 0.036(4) 0.067(5) 0.059(4) -0.001(3) -0.003(3) 0.001(3)
C3 0.034(3) 0.057(5) 0.051(4) 0.005(3) 0.008(3) 0.002(3)
C4 0.058(4) 0.108(7) 0.065(5) -0.030(4) -0.015(3) 0.001(4)
C5 0.049(4) 0.069(5) 0.072(5) 0.007(4) 0.015(3) 0.006(3)
C6 0.041(3) 0.051(4) 0.039(3) 0.003(3) 0.003(3) 0.002(3)
C7 0.043(3) 0.050(4) 0.057(4) 0.000(3) 0.007(3) -0.012(3)
C8 0.042(3) 0.037(4) 0.062(4) 0.000(3) -0.005(3) 0.002(3)
C9 0.061(4) 0.068(5) 0.044(4) -0.004(3) 0.012(3) -0.010(4)
C10 0.058(4) 0.060(5) 0.070(4) -0.021(4) -0.004(3) -0.005(4)
C11 0.037(3) 0.036(4) 0.039(3) 0.000(3) 0.005(2) 0.003(3)
C12 0.041(3) 0.037(4) 0.047(4) 0.004(3) 0.002(3) -0.002(3)
C13 0.041(3) 0.038(4) 0.039(3) 0.005(3) -0.005(3) 0.008(3)
C14 0.062(5) 0.089(6) 0.057(4) -0.023(4) -0.015(3) 0.025(4)
C15 0.064(5) 0.110(7) 0.055(4) -0.019(4) -0.005(4) 0.039(5)
C16 0.051(4) 0.075(6) 0.056(4) 0.006(4) -0.003(3) 0.010(4)
C17 0.048(4) 0.064(5) 0.080(5) -0.004(4) -0.003(3) 0.000(4)
C18 0.047(4) 0.040(4) 0.062(4) -0.016(3) 0.000(3) 0.001(3)
C19 0.096(6) 0.239(13) 0.077(6) -0.010(7) 0.006(5) 0.101(7)
C20 0.048(4) 0.100(7) 0.141(7) 0.026(6) -0.008(5) 0.000(4)
C21 0.106(6) 0.106(7) 0.053(5) -0.015(4) 0.003(4) 0.017(5)
C22 0.220(11) 0.137(10) 0.071(6) 0.031(6) 0.053(7) 0.090(8)

loop_
_atom_type_symbol
_atom_type_description
_atom_type_scat_dispersion_real
_atom_type_scat_dispersion_imag
_atom_type_scat_source
C C 0.0033 0.0016 'International Tables Vol C Tables 4.2.6.8 and 6.1.1.4'
H H 0.0000 0.0000 'International Tables Vol C Tables 4.2.6.8 and 6.1.1.4'
N N 0.0061 0.0033 'International Tables Vol C Tables 4.2.6.8 and 6.1.1.4'
O O 0.0106 0.0060 'International Tables Vol C Tables 4.2.6.8 and 6.1.1.4'
Zn Zn 0.2839 1.4301 'International Tables Vol C Tables 4.2.6.8 and 6.1.1.4'

loop_
_geom_angle_atom_site_label_1
_geom_angle_atom_site_label_2
_geom_angle_atom_site_label_3
_geom_angle
O1 Zn1 C21 132.9(3)
O1 Zn1 N1 90.19(17)
C21 Zn1 N1 121.4(3)
O1 Zn1 N3 90.69(16)
C21 Zn1 N3 122.4(3)
N1 Zn1 N3 86.37(17)
C3 N1 N2 105.2(4)
C3 N1 Zn1 140.8(4)
N2 N1 Zn1 114.0(3)
C1 N2 N1 111.1(4)
C1 N2 C11 129.9(5)
N1 N2 C11 118.7(4)
C8 N3 N4 105.6(4)
C8 N3 Zn1 140.3(4)
N4 N3 Zn1 114.0(3)
C6 N4 N3 111.5(5)
C6 N4 C11 129.6(5)
N3 N4 C11 118.8(4)
C19 N5 C16 120.2(7)
C19 N5 C20 120.1(6)
C16 N5 C20 119.6(7)
C12 O1 Zn1 119.1(3)
N2 C1 C2 105.7(5)
N2 C1 C4 124.0(5)
C2 C1 C4 130.4(5)
C1 C2 C3 107.6(5)
N1 C3 C2 110.4(5)
N1 C3 C5 119.6(5)
C2 C3 C5 130.0(5)
N4 C6 C7 105.8(5)
N4 C6 C9 122.2(5)
C7 C6 C9 131.9(5)
C6 C7 C8 107.2(5)
N3 C8 C7 109.8(5)
N3 C8 C10 120.8(5)
C7 C8 C10 129.3(6)
N4 C11 N2 110.1(4)
N4 C11 C12 111.9(4)
N2 C11 C12 111.8(4)
O1 C12 C13 112.5(4)
O1 C12 C11 115.7(5)
C13 C12 C11 109.4(4)
C14 C13 C18 116.4(5)
C14 C13 C12 123.7(5)
C18 C13 C12 119.9(5)
C13 C14 C15 123.2(6)
C14 C15 C16 121.1(6)
C17 C16 C15 115.9(6)
C17 C16 N5 122.0(6)
C15 C16 N5 122.1(7)
C16 C17 C18 122.1(6)
C13 C18 C17 121.4(6)
C22 C21 Zn1 118.4(6)

loop_
_geom_bond_atom_site_label_1
_geom_bond_atom_site_label_2
_geom_bond_distance
Zn1 O1 1.918(4)
Zn1 C21 1.949(7)
Zn1 N1 2.110(5)
Zn1 N3 2.114(4)
N1 C3 1.326(6)
N1 N2 1.372(5)
N2 C1 1.354(6)
N2 C11 1.461(6)
N3 C8 1.326(7)
N3 N4 1.372(5)
N4 C6 1.350(6)
N4 C11 1.449(7)
N5 C19 1.401(9)
N5 C16 1.401(8)
N5 C20 1.420(8)
O1 C12 1.387(6)
C1 C2 1.361(7)
C1 C4 1.482(8)
C2 C3 1.374(8)
C3 C5 1.498(7)
C6 C7 1.368(7)
C6 C9 1.486(7)
C7 C8 1.395(7)
C8 C10 1.482(8)
C11 C12 1.547(7)
C12 C13 1.521(7)
C13 C14 1.354(8)
C13 C18 1.373(7)
C14 C15 1.371(8)
C15 C16 1.387(8)
C16 C17 1.374(8)
C17 C18 1.386(7)
C21 C22 1.448(9)
